data_7029033
loop_
_publ_author_name
'Adolph, M.'
'Zevaco, T. A.'
'Altesleben, C.'
'Walter, O.'
'Dinjus, E.'

_publ_section_title
;
 New cobalt, iron and chromium catalysts based on easy-to-handle
 N4-chelating ligands for the coupling reaction of epoxides with CO2.
;
_journal_issue 8
_journal_name_full 'Dalton transactions (Cambridge, England : 2003)'
_journal_page_first 3285
_journal_page_last 3296
_journal_paper_doi 10.1039/c3dt53084a
_journal_volume 43
_journal_year 2014
_chemical_formula_sum 'C56 H74.5 Br4 Co2 N10 O5.25'
_chemical_formula_weight 1409.25
_chemical_name_systematic
;
 ?
;
_space_group_crystal_system monoclinic
_space_group_IT_number 14
_space_group_name_Hall '-P 2ybc'
_space_group_name_H-M_alt 'P 1 21/c 1'
_symmetry_space_group_name_Hall '-P 2ybc'
_symmetry_space_group_name_H-M 'P 1 21/c 1'
_atom_sites_solution_hydrogens mixed
_audit_creation_method SHELXL-2013
_cell_angle_alpha 90
_cell_angle_beta 101.5020(10)
_cell_angle_gamma 90
_cell_formula_units_Z 4
_cell_length_a 17.8240(15)
_cell_length_b 16.6669(14)
_cell_length_c 20.3735(17)
_cell_measurement_reflns_used 9928
_cell_measurement_temperature 100(2)
_cell_measurement_theta_max 27.75
_cell_measurement_theta_min 2.378
_cell_volume 5930.8(9)
_computing_cell_refinement 'APEX II (Bruker, 2007)'
_computing_data_collection 'APEX II (Bruker, 2007)'
_computing_data_reduction 'SAINT (Bruker, 2007)'
_computing_publication_material 'XPMA (Zsolnai, 1996), ORTEP (Farrugia, 1997)'
_computing_structure_refinement 'SHELXL-2013 (Sheldrick, 2013)'
_computing_structure_solution 'SHELXS-97 (Sheldrick, 2008)'
_diffrn_ambient_temperature 100(2)
_diffrn_detector_area_resol_mean 66
_diffrn_measured_fraction_theta_full 0.999
_diffrn_measured_fraction_theta_max 0.933
_diffrn_measurement_device_type 'Bruker Apex II Quazar'
_diffrn_measurement_method 'combined omega- and phi-scan'
_diffrn_radiation_type MoK\a
_diffrn_radiation_wavelength 0.71073
_diffrn_reflns_av_R_equivalents 0.0791
_diffrn_reflns_av_unetI/netI 0.0707
_diffrn_reflns_Laue_measured_fraction_full 0.999
_diffrn_reflns_Laue_measured_fraction_max 0.933
_diffrn_reflns_limit_h_max 23
_diffrn_reflns_limit_h_min -23
_diffrn_reflns_limit_k_max 22
_diffrn_reflns_limit_k_min -21
_diffrn_reflns_limit_l_max 27
_diffrn_reflns_limit_l_min -27
_diffrn_reflns_number 106542
_diffrn_reflns_point_group_measured_fraction_full 0.999
_diffrn_reflns_point_group_measured_fraction_max 0.933
_diffrn_reflns_theta_full 25.000
_diffrn_reflns_theta_max 28.546
_diffrn_reflns_theta_min 1.592
_diffrn_source 'fine-focus sealed tube'
_exptl_absorpt_coefficient_mu 3.310
_exptl_absorpt_correction_T_max 0.923
_exptl_absorpt_correction_T_min 0.799
_exptl_absorpt_correction_type multi-scan
_exptl_absorpt_process_details (sadabs)
_exptl_crystal_colour brown-red
_exptl_crystal_density_diffrn 1.578
_exptl_crystal_description quader
_exptl_crystal_F_000 2866
_exptl_crystal_size_max 0.059
_exptl_crystal_size_mid 0.049
_exptl_crystal_size_min 0.033
_refine_diff_density_max 0.651
_refine_diff_density_min -0.506
_refine_diff_density_rms 0.106
_refine_ls_extinction_method none
_refine_ls_goodness_of_fit_ref 1.016
_refine_ls_hydrogen_treatment refU
_refine_ls_matrix_type full
_refine_ls_number_parameters 731
_refine_ls_number_reflns 14101
_refine_ls_number_restraints 0
_refine_ls_restrained_S_all 1.016
_refine_ls_R_factor_all 0.0798
_refine_ls_R_factor_gt 0.0390
_refine_ls_shift/su_max 0.001
_refine_ls_shift/su_mean 0.000
_refine_ls_structure_factor_coef Fsqd
_refine_ls_weighting_details
;
 w=1/[\s^2^(Fo^2^)+(0.0218P)^2^+4.9099P]
 where P=(Fo^2^+2Fc^2^)/3
;
_refine_ls_weighting_scheme calc
_refine_ls_wR_factor_gt 0.0620
_refine_ls_wR_factor_ref 0.0706
_reflns_Friedel_coverage 0.000
_reflns_number_gt 9897
_reflns_number_total 14101
_reflns_threshold_expression 'I > 2\s(I)'
_cod_data_source_file c3dt53084a.txt
_cod_data_source_block mait14
_cod_original_formula_sum 'C56 H74.50 Br4 Co2 N10 O5.25'
_cod_database_code 7029033
_shelx_space_group_comment
;
The symmetry employed for this shelxl refinement is uniquely defined
by the following loop, which should always be used as a source of
symmetry information in preference to the above space-group names.
They are only intended as comments.
;
_shelx_estimated_absorpt_t_min 0.829
_shelx_estimated_absorpt_t_max 0.899
_shelxl_version_number 2013-2

loop_
_space_group_symop_operation_xyz
'x, y, z'
'-x, y+1/2, -z+1/2'
'-x, -y, -z'
'x, -y-1/2, z-1/2'

loop_
_atom_site_label
_atom_site_type_symbol
_atom_site_fract_x
_atom_site_fract_y
_atom_site_fract_z
_atom_site_U_iso_or_equiv
_atom_site_adp_type
_atom_site_occupancy
_atom_site_site_symmetry_order
_atom_site_calc_flag
_atom_site_refinement_flags_posn
_atom_site_refinement_flags_adp
_atom_site_refinement_flags_occupancy
Co1 Co 0.40167(2) 0.34735(2) 0.53991(2) 0.01212(9) Uani 1 1 d . . .
Co2 Co 0.88710(2) 0.15542(2) 0.52800(2) 0.01628(9) Uani 1 1 d . . .
Br1 Br 0.32225(2) 0.27214(2) 0.45216(2) 0.01822(7) Uani 1 1 d . . .
Br2 Br 0.48546(2) 0.42622(2) 0.62304(2) 0.01574(7) Uani 1 1 d . . .
Br3 Br 0.94898(2) 0.06160(2) 0.61180(2) 0.02433(8) Uani 1 1 d . . .
Br4 Br 0.82925(2) 0.24186(2) 0.43775(2) 0.02214(8) Uani 1 1 d . . .
O1 O 0.23240(12) 0.41990(12) 0.62835(10) 0.0215(5) Uani 1 1 d . . .
O2 O 0.52768(12) 0.15121(13) 0.59029(10) 0.0231(5) Uani 1 1 d . . .
O3 O 0.99326(13) 0.34517(14) 0.62464(13) 0.0371(6) Uani 1 1 d . . .
O4 O 0.68331(11) 0.07447(12) 0.55094(9) 0.0197(5) Uani 1 1 d . . .
N1 N 0.34647(13) 0.44604(14) 0.50466(10) 0.0143(5) Uani 1 1 d . . .
N2 N 0.32691(13) 0.34429(14) 0.59367(10) 0.0124(5) Uani 1 1 d . . .
N3 N 0.43827(13) 0.25272(14) 0.58511(10) 0.0130(5) Uani 1 1 d . . .
N4 N 0.48852(13) 0.32978(14) 0.49480(10) 0.0137(5) Uani 1 1 d . . .
N5 N 0.84450(14) 0.06237(15) 0.47292(11) 0.0179(6) Uani 1 1 d . . .
N6 N 0.79484(13) 0.14873(14) 0.55892(11) 0.0148(5) Uani 1 1 d . . .
N7 N 0.90810(14) 0.24207(15) 0.58811(11) 0.0192(6) Uani 1 1 d . . .
N8 N 0.98961(14) 0.18316(17) 0.50985(12) 0.0240(6) Uani 1 1 d . . .
N9 N 0.39493(14) 0.06834(15) 0.33159(11) 0.0176(6) Uani 1 1 d . . .
N10 N 0.98640(15) 0.39719(16) 0.33762(12) 0.0257(6) Uani 1 1 d . . .
C1 C 0.35421(17) 0.49439(18) 0.45377(13) 0.0193(7) Uani 1 1 d . . .
H1 H 0.3903 0.4800 0.4272 0.021(3) Uiso 1 1 calc R U .
C2 C 0.31270(18) 0.56348(19) 0.43818(14) 0.0220(7) Uani 1 1 d . . .
H2 H 0.3198 0.5957 0.4014 0.021(3) Uiso 1 1 calc R U .
C3 C 0.26036(18) 0.58573(19) 0.47654(14) 0.0221(7) Uani 1 1 d . . .
H3 H 0.2320 0.6341 0.4676 0.021(3) Uiso 1 1 calc R U .
C4 C 0.25035(17) 0.53558(18) 0.52841(14) 0.0200(7) Uani 1 1 d . . .
H4 H 0.2144 0.5490 0.5554 0.021(3) Uiso 1 1 calc R U .
C5 C 0.29276(16) 0.46631(17) 0.54050(13) 0.0151(6) Uani 1 1 d . . .
C6 C 0.28104(17) 0.40686(17) 0.59280(13) 0.0157(6) Uani 1 1 d . . .
C7 C 0.33347(16) 0.27730(17) 0.63672(12) 0.0136(6) Uani 1 1 d . . .
C8 C 0.28566(17) 0.25726(17) 0.68044(12) 0.0154(6) Uani 1 1 d . . .
H8 H 0.2422 0.2896 0.6820 0.021(3) Uiso 1 1 calc R U .
C9 C 0.30075(17) 0.19030(18) 0.72203(12) 0.0164(6) Uani 1 1 d . . .
C10 C 0.36461(17) 0.14266(18) 0.71999(13) 0.0172(6) Uani 1 1 d . . .
C11 C 0.41142(17) 0.16105(18) 0.67479(13) 0.0168(6) Uani 1 1 d . . .
H11 H 0.4543 0.1280 0.6727 0.021(3) Uiso 1 1 calc R U .
C12 C 0.39596(16) 0.22748(17) 0.63263(12) 0.0132(6) Uani 1 1 d . . .
C13 C 0.49716(17) 0.21450(18) 0.56802(13) 0.0159(6) Uani 1 1 d . . .
C14 C 0.52600(16) 0.26131(17) 0.51491(13) 0.0149(6) Uani 1 1 d . . .
C15 C 0.58837(16) 0.23490(18) 0.48974(13) 0.0164(6) Uani 1 1 d . . .
H15 H 0.6135 0.1862 0.5053 0.021(3) Uiso 1 1 calc R U .
C16 C 0.61346(17) 0.28071(19) 0.44148(13) 0.0205(7) Uani 1 1 d . . .
H16 H 0.6559 0.2641 0.4231 0.021(3) Uiso 1 1 calc R U .
C17 C 0.57514(17) 0.35095(18) 0.42085(14) 0.0207(7) Uani 1 1 d . . .
H17 H 0.5908 0.3834 0.3877 0.021(3) Uiso 1 1 calc R U .
C18 C 0.51385(17) 0.37406(18) 0.44864(13) 0.0187(7) Uani 1 1 d . . .
H18 H 0.4887 0.4232 0.4345 0.021(3) Uiso 1 1 calc R U .
C19 C 0.38397(19) 0.0711(2) 0.76545(15) 0.0301(8) Uani 1 1 d . . .
H19A H 0.3875 0.0878 0.8121 0.041(4) Uiso 1 1 calc R U .
H19B H 0.4332 0.0486 0.7600 0.041(4) Uiso 1 1 calc R U .
H19C H 0.3439 0.0303 0.7538 0.041(4) Uiso 1 1 calc R U .
C20 C 0.24651(18) 0.1696(2) 0.76786(14) 0.0237(7) Uani 1 1 d . . .
H20A H 0.2239 0.1167 0.7559 0.041(4) Uiso 1 1 calc R U .
H20B H 0.2058 0.2099 0.7630 0.041(4) Uiso 1 1 calc R U .
H20C H 0.2747 0.1688 0.8144 0.041(4) Uiso 1 1 calc R U .
C21 C 0.87340(19) 0.0180(2) 0.42911(14) 0.0262(8) Uani 1 1 d . . .
H21 H 0.9209 0.0335 0.4185 0.024(3) Uiso 1 1 calc R U .
C22 C 0.8369(2) -0.0494(2) 0.39874(15) 0.0306(8) Uani 1 1 d . . .
H22 H 0.8594 -0.0796 0.3681 0.024(3) Uiso 1 1 calc R U .
C23 C 0.76789(19) -0.0726(2) 0.41305(15) 0.0284(8) Uani 1 1 d . . .
H23 H 0.7424 -0.1192 0.3931 0.024(3) Uiso 1 1 calc R U .
C24 C 0.73639(18) -0.02650(19) 0.45720(14) 0.0222(7) Uani 1 1 d . . .
H24 H 0.6883 -0.0403 0.4673 0.024(3) Uiso 1 1 calc R U .
C25 C 0.77581(17) 0.03959(18) 0.48618(13) 0.0163(6) Uani 1 1 d . . .
C26 C 0.74597(17) 0.08993(18) 0.53622(13) 0.0157(6) Uani 1 1 d . . .
C27 C 0.78713(17) 0.20633(17) 0.60789(13) 0.0147(6) Uani 1 1 d . . .
C28 C 0.72450(17) 0.21573(17) 0.63934(13) 0.0161(6) Uani 1 1 d . . .
H28 H 0.6809 0.1820 0.6274 0.024(3) Uiso 1 1 calc R U .
C29 C 0.72632(18) 0.27491(19) 0.68836(13) 0.0203(7) Uani 1 1 d . . .
C30 C 0.78981(19) 0.32446(19) 0.70575(14) 0.0226(7) Uani 1 1 d . . .
C31 C 0.85153(18) 0.31609(18) 0.67369(14) 0.0216(7) Uani 1 1 d . . .
H31 H 0.8946 0.3505 0.6853 0.024(3) Uiso 1 1 calc R U .
C32 C 0.85032(17) 0.25726(18) 0.62455(13) 0.0173(6) Uani 1 1 d . . .
C33 C 0.97202(18) 0.2835(2) 0.59112(16) 0.0260(8) Uani 1 1 d . . .
C34 C 1.02016(18) 0.2472(2) 0.54658(15) 0.0237(7) Uani 1 1 d . . .
C35 C 1.09200(19) 0.2771(2) 0.54410(17) 0.0323(8) Uani 1 1 d . . .
H35 H 1.1117 0.3223 0.5704 0.024(3) Uiso 1 1 calc R U .
C36 C 1.1347(2) 0.2404(2) 0.50290(17) 0.0392(10) Uani 1 1 d . . .
H36 H 1.1844 0.2595 0.5006 0.024(3) Uiso 1 1 calc R U .
C37 C 1.10369(19) 0.1758(3) 0.46535(16) 0.0398(10) Uani 1 1 d . . .
H37 H 1.1316 0.1499 0.4362 0.024(3) Uiso 1 1 calc R U .
C38 C 1.03177(19) 0.1486(2) 0.47005(15) 0.0341(9) Uani 1 1 d . . .
H38 H 1.0113 0.1035 0.4440 0.024(3) Uiso 1 1 calc R U .
C39 C 0.7937(2) 0.3885(2) 0.75945(15) 0.0347(9) Uani 1 1 d . . .
H39A H 0.7524 0.4275 0.7456 0.045(4) Uiso 1 1 calc R U .
H39B H 0.8432 0.4160 0.7657 0.045(4) Uiso 1 1 calc R U .
H39C H 0.7880 0.3634 0.8017 0.045(4) Uiso 1 1 calc R U .
C40 C 0.65804(19) 0.2829(2) 0.72184(15) 0.0293(8) Uani 1 1 d . . .
H40A H 0.6741 0.2723 0.7699 0.045(4) Uiso 1 1 calc R U .
H40B H 0.6185 0.2442 0.7021 0.045(4) Uiso 1 1 calc R U .
H40C H 0.6373 0.3374 0.7152 0.045(4) Uiso 1 1 calc R U .
C41 C 0.44537(18) 0.10555(19) 0.28771(14) 0.0223(7) Uani 1 1 d . . .
H41A H 0.4915 0.0716 0.2904 0.023(3) Uiso 1 1 calc R U .
H41B H 0.4171 0.1045 0.2407 0.023(3) Uiso 1 1 calc R U .
C42 C 0.47077(19) 0.1904(2) 0.30513(15) 0.0292(8) Uani 1 1 d . . .
H42A H 0.4257 0.2247 0.3031 0.038(3) Uiso 1 1 calc R U .
H42B H 0.5010 0.2098 0.2731 0.038(3) Uiso 1 1 calc R U .
H42C H 0.5021 0.1918 0.3505 0.038(3) Uiso 1 1 calc R U .
C43 C 0.43040(17) 0.07682(19) 0.40555(13) 0.0212(7) Uani 1 1 d . . .
H43A H 0.4285 0.1340 0.4182 0.023(3) Uiso 1 1 calc R U .
H43B H 0.3988 0.0463 0.4318 0.023(3) Uiso 1 1 calc R U .
C44 C 0.51269(18) 0.04792(19) 0.42520(14) 0.0235(7) Uani 1 1 d . . .
H44A H 0.5147 -0.0099 0.4171 0.038(3) Uiso 1 1 calc R U .
H44B H 0.5321 0.0589 0.4728 0.038(3) Uiso 1 1 calc R U .
H44C H 0.5443 0.0762 0.3984 0.038(3) Uiso 1 1 calc R U .
C45 C 0.38520(18) -0.02039(18) 0.31545(14) 0.0207(7) Uani 1 1 d . . .
H45A H 0.4358 -0.0467 0.3285 0.023(3) Uiso 1 1 calc R U .
H45B H 0.3512 -0.0438 0.3433 0.023(3) Uiso 1 1 calc R U .
C46 C 0.3528(2) -0.0403(2) 0.24303(14) 0.0285(8) Uani 1 1 d . . .
H46A H 0.3037 -0.0128 0.2287 0.038(3) Uiso 1 1 calc R U .
H46B H 0.3451 -0.0984 0.2382 0.038(3) Uiso 1 1 calc R U .
H46C H 0.3886 -0.0226 0.2152 0.038(3) Uiso 1 1 calc R U .
C47 C 0.31790(18) 0.11123(19) 0.31679(14) 0.0233(7) Uani 1 1 d . . .
H47A H 0.3267 0.1686 0.3285 0.023(3) Uiso 1 1 calc R U .
H47B H 0.2974 0.1083 0.2680 0.023(3) Uiso 1 1 calc R U .
C48 C 0.25753(19) 0.0798(2) 0.35257(15) 0.0294(8) Uani 1 1 d . . .
H48A H 0.2485 0.0228 0.3421 0.038(3) Uiso 1 1 calc R U .
H48B H 0.2099 0.1098 0.3378 0.038(3) Uiso 1 1 calc R U .
H48C H 0.2750 0.0865 0.4010 0.038(3) Uiso 1 1 calc R U .
C49 C 1.0491(2) 0.4557(2) 0.32918(17) 0.0362(9) Uani 1 1 d . . .
H49A H 1.0565 0.4525 0.2824 0.044(4) Uiso 1 1 calc R U .
H49B H 1.0314 0.5108 0.3363 0.044(4) Uiso 1 1 calc R U .
C50 C 1.1254(2) 0.4426(3) 0.37538(19) 0.0556(13) Uani 1 1 d . . .
H50A H 1.1196 0.4485 0.4220 0.066(4) Uiso 1 1 calc R U .
H50B H 1.1623 0.4823 0.3656 0.066(4) Uiso 1 1 calc R U .
H50C H 1.1440 0.3885 0.3686 0.066(4) Uiso 1 1 calc R U .
C51 C 1.0102(2) 0.3116(2) 0.3284(2) 0.0484(11) Uani 1 1 d . . .
H51A H 1.0560 0.2996 0.3633 0.044(4) Uiso 1 1 calc R U .
H51B H 0.9686 0.2757 0.3362 0.044(4) Uiso 1 1 calc R U .
C52 C 1.0281(2) 0.2919(3) 0.2616(2) 0.0656(15) Uani 1 1 d . . .
H52A H 0.9819 0.2983 0.2268 0.066(4) Uiso 1 1 calc R U .
H52B H 1.0461 0.2363 0.2618 0.066(4) Uiso 1 1 calc R U .
H52C H 1.0681 0.3282 0.2524 0.066(4) Uiso 1 1 calc R U .
C53 C 0.9696(2) 0.4025(2) 0.40773(15) 0.0328(9) Uani 1 1 d . . .
H53A H 1.0173 0.3908 0.4405 0.044(4) Uiso 1 1 calc R U .
H53B H 0.9318 0.3605 0.4127 0.044(4) Uiso 1 1 calc R U .
C54 C 0.9388(2) 0.4834(2) 0.42486(15) 0.0416(10) Uani 1 1 d . . .
H54A H 0.9762 0.5254 0.4213 0.066(4) Uiso 1 1 calc R U .
H54B H 0.9296 0.4820 0.4707 0.066(4) Uiso 1 1 calc R U .
H54C H 0.8906 0.4950 0.3936 0.066(4) Uiso 1 1 calc R U .
C55 C 0.91664(19) 0.4197(2) 0.28505(15) 0.0303(8) Uani 1 1 d . . .
H55A H 0.9049 0.4770 0.2909 0.044(4) Uiso 1 1 calc R U .
H55B H 0.9296 0.4138 0.2402 0.044(4) Uiso 1 1 calc R U .
C56 C 0.8459(2) 0.3711(2) 0.28679(17) 0.0409(10) Uani 1 1 d . . .
H56A H 0.8574 0.3139 0.2835 0.066(4) Uiso 1 1 calc R U .
H56B H 0.8052 0.3865 0.2491 0.066(4) Uiso 1 1 calc R U .
H56C H 0.8290 0.3812 0.3289 0.066(4) Uiso 1 1 calc R U .
O5 O 1.12929(16) 0.37899(16) 0.71123(13) 0.0385(6) Uani 1 1 d . . .
H51 H 1.165(3) 0.393(3) 0.685(2) 0.095(18) Uiso 1 1 d . . .
H52 H 1.076(5) 0.362(5) 0.679(4) 0.22(4) Uiso 1 1 d . . .
O6 O 1.0443(5) 0.3880(5) 0.8092(4) 0.021(2) Uani 0.25 1 d . . P

loop_
_atom_site_aniso_label
_atom_site_aniso_U_11
_atom_site_aniso_U_22
_atom_site_aniso_U_33
_atom_site_aniso_U_23
_atom_site_aniso_U_13
_atom_site_aniso_U_12
Co1 0.0136(2) 0.0107(2) 0.01228(16) 0.00087(14) 0.00323(15) 0.00031(17)
Co2 0.0131(2) 0.0176(2) 0.01950(19) 0.00059(16) 0.00638(16) 0.00002(18)
Br1 0.01715(16) 0.01982(17) 0.01736(13) -0.00415(11) 0.00266(11) -0.00182(13)
Br2 0.01812(16) 0.01540(16) 0.01354(12) -0.00004(11) 0.00278(11) -0.00321(13)
Br3 0.02434(18) 0.02737(19) 0.02295(14) 0.00445(13) 0.00870(13) 0.00776(15)
Br4 0.01833(17) 0.02234(18) 0.02635(15) 0.00562(12) 0.00590(12) 0.00044(14)
O1 0.0200(12) 0.0193(12) 0.0284(11) 0.0022(9) 0.0128(9) 0.0045(10)
O2 0.0224(13) 0.0186(12) 0.0306(11) 0.0103(9) 0.0106(10) 0.0085(10)
O3 0.0218(14) 0.0212(14) 0.0666(17) -0.0106(12) 0.0045(12) -0.0095(12)
O4 0.0162(12) 0.0188(12) 0.0262(10) -0.0008(9) 0.0089(9) -0.0019(10)
N1 0.0160(14) 0.0122(13) 0.0144(11) -0.0007(9) 0.0020(10) 0.0000(11)
N2 0.0105(13) 0.0111(13) 0.0154(11) 0.0007(9) 0.0020(9) -0.0002(11)
N3 0.0147(13) 0.0099(13) 0.0144(10) 0.0030(9) 0.0032(9) -0.0002(11)
N4 0.0133(13) 0.0136(14) 0.0137(10) -0.0014(9) 0.0014(10) -0.0010(11)
N5 0.0177(14) 0.0177(14) 0.0197(12) 0.0016(10) 0.0071(10) 0.0046(12)
N6 0.0150(14) 0.0123(13) 0.0184(11) -0.0011(9) 0.0062(10) -0.0002(11)
N7 0.0152(14) 0.0183(15) 0.0239(12) 0.0003(10) 0.0036(10) -0.0032(12)
N8 0.0140(15) 0.0344(17) 0.0243(13) 0.0075(12) 0.0054(11) 0.0013(13)
N9 0.0220(15) 0.0154(14) 0.0158(11) 0.0021(10) 0.0048(10) 0.0032(12)
N10 0.0258(17) 0.0212(16) 0.0292(14) -0.0006(11) 0.0033(12) -0.0028(13)
C1 0.0187(17) 0.0219(18) 0.0161(13) 0.0029(12) 0.0006(12) 0.0003(15)
C2 0.0240(19) 0.0204(18) 0.0198(14) 0.0060(12) -0.0002(13) 0.0021(15)
C3 0.0225(19) 0.0132(17) 0.0275(16) 0.0025(12) -0.0025(13) 0.0054(14)
C4 0.0161(17) 0.0184(18) 0.0249(15) 0.0003(12) 0.0030(13) 0.0019(14)
C5 0.0131(16) 0.0135(16) 0.0178(13) -0.0018(11) 0.0006(12) -0.0021(13)
C6 0.0159(17) 0.0133(16) 0.0169(13) -0.0006(11) 0.0010(12) -0.0027(13)
C7 0.0160(16) 0.0110(15) 0.0128(12) 0.0005(11) 0.0003(11) -0.0019(13)
C8 0.0159(16) 0.0150(16) 0.0156(13) -0.0038(11) 0.0036(11) -0.0031(13)
C9 0.0197(17) 0.0186(17) 0.0106(12) -0.0002(11) 0.0024(12) -0.0073(14)
C10 0.0199(17) 0.0168(17) 0.0130(12) 0.0021(11) -0.0011(12) -0.0022(14)
C11 0.0171(17) 0.0158(17) 0.0164(13) 0.0028(11) 0.0005(12) 0.0043(14)
C12 0.0129(16) 0.0131(16) 0.0126(12) -0.0010(11) -0.0002(11) -0.0031(13)
C13 0.0138(16) 0.0164(17) 0.0165(13) -0.0006(12) 0.0008(12) 0.0009(14)
C14 0.0122(16) 0.0158(17) 0.0156(13) -0.0005(11) 0.0001(11) -0.0015(13)
C15 0.0139(16) 0.0152(17) 0.0191(13) -0.0010(12) 0.0007(12) -0.0011(13)
C16 0.0162(17) 0.0253(19) 0.0211(14) -0.0039(13) 0.0066(12) -0.0046(15)
C17 0.0234(18) 0.0205(18) 0.0199(14) 0.0047(12) 0.0085(13) -0.0054(15)
C18 0.0206(18) 0.0172(17) 0.0182(14) 0.0036(12) 0.0037(13) -0.0041(14)
C19 0.030(2) 0.032(2) 0.0302(17) 0.0151(15) 0.0110(15) 0.0028(17)
C20 0.0267(19) 0.028(2) 0.0185(14) 0.0041(13) 0.0091(13) -0.0037(16)
C21 0.026(2) 0.028(2) 0.0282(16) -0.0026(14) 0.0142(14) 0.0038(16)
C22 0.034(2) 0.031(2) 0.0264(16) -0.0127(14) 0.0067(15) 0.0082(17)
C23 0.029(2) 0.027(2) 0.0263(16) -0.0145(14) -0.0026(14) -0.0016(17)
C24 0.0189(18) 0.0222(19) 0.0236(15) -0.0029(13) -0.0002(13) 0.0017(15)
C25 0.0156(17) 0.0168(17) 0.0158(13) 0.0008(11) 0.0015(12) 0.0037(14)
C26 0.0148(17) 0.0156(17) 0.0176(13) 0.0029(11) 0.0053(12) 0.0050(14)
C27 0.0162(17) 0.0106(16) 0.0164(13) 0.0006(11) 0.0010(12) 0.0043(13)
C28 0.0150(17) 0.0143(16) 0.0186(13) 0.0026(11) 0.0026(12) 0.0018(13)
C29 0.0235(18) 0.0209(18) 0.0164(13) 0.0026(12) 0.0035(12) 0.0114(15)
C30 0.029(2) 0.0162(18) 0.0207(14) -0.0014(12) 0.0008(13) 0.0084(15)
C31 0.0229(19) 0.0150(17) 0.0235(15) 0.0014(12) -0.0038(13) -0.0011(15)
C32 0.0164(17) 0.0129(16) 0.0217(14) 0.0010(12) 0.0016(12) 0.0013(14)
C33 0.0163(19) 0.0205(19) 0.0390(18) 0.0059(15) 0.0000(14) -0.0018(16)
C34 0.0137(17) 0.0251(19) 0.0309(16) 0.0094(14) 0.0013(13) 0.0005(15)
C35 0.0172(19) 0.037(2) 0.0404(19) 0.0140(16) 0.0001(15) -0.0068(17)
C36 0.0151(19) 0.062(3) 0.041(2) 0.023(2) 0.0060(16) -0.0026(19)
C37 0.019(2) 0.073(3) 0.0304(18) 0.0080(19) 0.0122(15) 0.001(2)
C38 0.0213(19) 0.057(3) 0.0265(16) -0.0017(16) 0.0100(15) -0.0002(18)
C39 0.049(3) 0.027(2) 0.0266(17) -0.0069(14) 0.0047(16) 0.0072(18)
C40 0.034(2) 0.031(2) 0.0257(16) -0.0014(14) 0.0133(15) 0.0117(17)
C41 0.0255(19) 0.0262(19) 0.0161(13) 0.0053(12) 0.0065(13) -0.0006(15)
C42 0.029(2) 0.028(2) 0.0283(16) 0.0080(14) -0.0005(14) -0.0038(17)
C43 0.030(2) 0.0203(18) 0.0125(13) 0.0019(12) 0.0035(13) 0.0019(15)
C44 0.0249(19) 0.0214(18) 0.0226(15) 0.0050(13) 0.0009(13) 0.0002(15)
C45 0.0227(18) 0.0154(17) 0.0242(15) 0.0034(12) 0.0056(13) 0.0030(14)
C46 0.036(2) 0.023(2) 0.0252(16) -0.0028(14) 0.0033(15) -0.0030(17)
C47 0.026(2) 0.0227(19) 0.0210(14) 0.0030(13) 0.0049(13) 0.0086(15)
C48 0.025(2) 0.033(2) 0.0305(17) 0.0050(15) 0.0059(15) 0.0077(17)
C49 0.036(2) 0.034(2) 0.044(2) -0.0121(17) 0.0203(18) -0.0135(18)
C50 0.032(3) 0.079(3) 0.059(3) -0.033(2) 0.018(2) -0.023(2)
C51 0.039(3) 0.025(2) 0.070(3) -0.006(2) -0.015(2) 0.004(2)
C52 0.035(3) 0.060(3) 0.091(3) -0.048(3) -0.011(2) 0.016(2)
C53 0.026(2) 0.044(2) 0.0256(16) 0.0098(15) -0.0008(15) -0.0121(18)
C54 0.033(2) 0.071(3) 0.0216(16) -0.0099(17) 0.0087(15) -0.008(2)
C55 0.035(2) 0.033(2) 0.0221(15) 0.0001(14) 0.0037(15) 0.0062(18)
C56 0.027(2) 0.051(3) 0.039(2) -0.0068(18) -0.0087(16) -0.004(2)
O5 0.0324(17) 0.0389(16) 0.0479(15) 0.0005(12) 0.0167(13) -0.0022(13)
O6 0.035(5) 0.012(4) 0.022(4) -0.007(3) 0.020(4) -0.013(4)

loop_
_atom_type_symbol
_atom_type_description
_atom_type_scat_dispersion_real
_atom_type_scat_dispersion_imag
_atom_type_scat_source
C C 0.0033 0.0016 'International Tables Vol C Tables 4.2.6.8 and 6.1.1.4'
H H 0.0000 0.0000 'International Tables Vol C Tables 4.2.6.8 and 6.1.1.4'
N N 0.0061 0.0033 'International Tables Vol C Tables 4.2.6.8 and 6.1.1.4'
O O 0.0106 0.0060 'International Tables Vol C Tables 4.2.6.8 and 6.1.1.4'
Co Co 0.3494 0.9721 'International Tables Vol C Tables 4.2.6.8 and 6.1.1.4'
Br Br -0.2901 2.4595 'International Tables Vol C Tables 4.2.6.8 and 6.1.1.4'

loop_
_geom_angle_atom_site_label_1
_geom_angle_atom_site_label_2
_geom_angle_atom_site_label_3
_geom_angle
N3 Co1 N2 84.78(10)
N3 Co1 N4 82.85(9)
N2 Co1 N4 167.62(10)
N3 Co1 N1 167.62(9)
N2 Co1 N1 82.84(9)
N4 Co1 N1 109.52(9)
N3 Co1 Br1 91.27(7)
N2 Co1 Br1 92.19(7)
N4 Co1 Br1 88.66(7)
N1 Co1 Br1 89.26(7)
N3 Co1 Br2 90.43(7)
N2 Co1 Br2 90.98(7)
N4 Co1 Br2 88.54(7)
N1 Co1 Br2 89.73(7)
Br1 Co1 Br2 176.520(19)
N6 Co2 N7 84.33(10)
N6 Co2 N5 83.15(10)
N7 Co2 N5 167.47(10)
N6 Co2 N8 166.96(11)
N7 Co2 N8 82.63(11)
N5 Co2 N8 109.89(10)
N6 Co2 Br4 91.23(7)
N7 Co2 Br4 92.13(8)
N5 Co2 Br4 88.76(7)
N8 Co2 Br4 89.33(7)
N6 Co2 Br3 91.80(7)
N7 Co2 Br3 91.91(8)
N5 Co2 Br3 87.87(7)
N8 Co2 Br3 88.57(7)
Br4 Co2 Br3 175.17(2)
C1 N1 C5 117.3(2)
C1 N1 Co1 131.3(2)
C5 N1 Co1 111.41(18)
C6 N2 C7 127.4(2)
C6 N2 Co1 118.49(18)
C7 N2 Co1 113.70(17)
C13 N3 C12 126.6(2)
C13 N3 Co1 119.24(18)
C12 N3 Co1 114.07(18)
C18 N4 C14 117.6(2)
C18 N4 Co1 130.5(2)
C14 N4 Co1 111.86(17)
C21 N5 C25 117.4(3)
C21 N5 Co2 131.1(2)
C25 N5 Co2 111.46(18)
C26 N6 C27 126.7(2)
C26 N6 Co2 118.90(18)
C27 N6 Co2 114.34(19)
C33 N7 C32 126.6(3)
C33 N7 Co2 119.2(2)
C32 N7 Co2 114.19(19)
C38 N8 C34 117.4(3)
C38 N8 Co2 131.2(2)
C34 N8 Co2 111.32(19)
C45 N9 C43 108.2(2)
C45 N9 C41 109.0(2)
C43 N9 C41 111.5(2)
C45 N9 C47 110.8(2)
C43 N9 C47 109.4(2)
C41 N9 C47 107.9(2)
C51 N10 C55 110.9(3)
C51 N10 C49 111.2(3)
C55 N10 C49 106.2(3)
C51 N10 C53 106.5(3)
C55 N10 C53 111.2(2)
C49 N10 C53 110.9(2)
N1 C1 C2 123.3(3)
N1 C1 H1 118.3
C2 C1 H1 118.3
C1 C2 C3 119.2(3)
C1 C2 H2 120.4
C3 C2 H2 120.4
C2 C3 C4 118.2(3)
C2 C3 H3 120.9
C4 C3 H3 120.9
C5 C4 C3 119.5(3)
C5 C4 H4 120.2
C3 C4 H4 120.2
N1 C5 C4 122.3(3)
N1 C5 C6 115.5(2)
C4 C5 C6 122.2(3)
O1 C6 N2 128.7(3)
O1 C6 C5 120.4(3)
N2 C6 C5 110.9(2)
C8 C7 C12 119.4(3)
C8 C7 N2 127.1(3)
C12 C7 N2 113.5(2)
C7 C8 C9 120.9(3)
C7 C8 H8 119.6
C9 C8 H8 119.6
C8 C9 C10 119.8(2)
C8 C9 C20 119.2(3)
C10 C9 C20 121.0(3)
C11 C10 C9 119.6(3)
C11 C10 C19 119.1(3)
C9 C10 C19 121.3(2)
C10 C11 C12 120.7(3)
C10 C11 H11 119.6
C12 C11 H11 119.6
C11 C12 N3 126.5(3)
C11 C12 C7 119.6(2)
N3 C12 C7 113.9(2)
O2 C13 N3 128.8(3)
O2 C13 C14 121.3(3)
N3 C13 C14 109.9(2)
N4 C14 C15 122.9(2)
N4 C14 C13 116.0(2)
C15 C14 C13 121.0(3)
C14 C15 C16 118.9(3)
C14 C15 H15 120.6
C16 C15 H15 120.6
C17 C16 C15 118.3(3)
C17 C16 H16 120.9
C15 C16 H16 120.9
C16 C17 C18 119.7(3)
C16 C17 H17 120.1
C18 C17 H17 120.1
N4 C18 C17 122.5(3)
N4 C18 H18 118.7
C17 C18 H18 118.7
C10 C19 H19A 109.5
C10 C19 H19B 109.5
H19A C19 H19B 109.5
C10 C19 H19C 109.5
H19A C19 H19C 109.5
H19B C19 H19C 109.5
C9 C20 H20A 109.5
C9 C20 H20B 109.5
H20A C20 H20B 109.5
C9 C20 H20C 109.5
H20A C20 H20C 109.5
H20B C20 H20C 109.5
N5 C21 C22 122.6(3)
N5 C21 H21 118.7
C22 C21 H21 118.7
C23 C22 C21 119.7(3)
C23 C22 H22 120.2
C21 C22 H22 120.2
C22 C23 C24 118.5(3)
C22 C23 H23 120.7
C24 C23 H23 120.7
C25 C24 C23 119.0(3)
C25 C24 H24 120.5
C23 C24 H24 120.5
N5 C25 C24 122.8(3)
N5 C25 C26 115.8(3)
C24 C25 C26 121.4(3)
O4 C26 N6 128.9(3)
O4 C26 C25 120.5(3)
N6 C26 C25 110.6(2)
C32 C27 C28 119.9(3)
C32 C27 N6 113.4(2)
C28 C27 N6 126.7(3)
C29 C28 C27 119.8(3)
C29 C28 H28 120.1
C27 C28 H28 120.1
C30 C29 C28 120.2(3)
C30 C29 C40 121.3(3)
C28 C29 C40 118.5(3)
C29 C30 C31 120.0(3)
C29 C30 C39 121.3(3)
C31 C30 C39 118.7(3)
C30 C31 C32 120.3(3)
C30 C31 H31 119.8
C32 C31 H31 119.8
C27 C32 C31 119.8(3)
C27 C32 N7 113.7(2)
C31 C32 N7 126.5(3)
O3 C33 N7 128.2(3)
O3 C33 C34 121.1(3)
N7 C33 C34 110.8(3)
N8 C34 C35 122.5(3)
N8 C34 C33 116.0(3)
C35 C34 C33 121.6(3)
C36 C35 C34 119.2(4)
C36 C35 H35 120.4
C34 C35 H35 120.4
C37 C36 C35 118.4(3)
C37 C36 H36 120.8
C35 C36 H36 120.8
C36 C37 C38 119.7(3)
C36 C37 H37 120.1
C38 C37 H37 120.1
N8 C38 C37 122.8(4)
N8 C38 H38 118.6
C37 C38 H38 118.6
C30 C39 H39A 109.5
C30 C39 H39B 109.5
H39A C39 H39B 109.5
C30 C39 H39C 109.5
H39A C39 H39C 109.5
H39B C39 H39C 109.5
C29 C40 H40A 109.5
C29 C40 H40B 109.5
H40A C40 H40B 109.5
C29 C40 H40C 109.5
H40A C40 H40C 109.5
H40B C40 H40C 109.5
C42 C41 N9 115.5(2)
C42 C41 H41A 108.4
N9 C41 H41A 108.4
C42 C41 H41B 108.4
N9 C41 H41B 108.4
H41A C41 H41B 107.5
C41 C42 H42A 109.5
C41 C42 H42B 109.5
H42A C42 H42B 109.5
C41 C42 H42C 109.5
H42A C42 H42C 109.5
H42B C42 H42C 109.5
C44 C43 N9 114.9(2)
C44 C43 H43A 108.6
N9 C43 H43A 108.6
C44 C43 H43B 108.6
N9 C43 H43B 108.6
H43A C43 H43B 107.5
C43 C44 H44A 109.5
C43 C44 H44B 109.5
H44A C44 H44B 109.5
C43 C44 H44C 109.5
H44A C44 H44C 109.5
H44B C44 H44C 109.5
C46 C45 N9 115.5(2)
C46 C45 H45A 108.4
N9 C45 H45A 108.4
C46 C45 H45B 108.4
N9 C45 H45B 108.4
H45A C45 H45B 107.5
C45 C46 H46A 109.5
C45 C46 H46B 109.5
H46A C46 H46B 109.5
C45 C46 H46C 109.5
H46A C46 H46C 109.5
H46B C46 H46C 109.5
C48 C47 N9 116.3(2)
C48 C47 H47A 108.2
N9 C47 H47A 108.2
C48 C47 H47B 108.2
N9 C47 H47B 108.2
H47A C47 H47B 107.4
C47 C48 H48A 109.5
C47 C48 H48B 109.5
H48A C48 H48B 109.5
C47 C48 H48C 109.5
H48A C48 H48C 109.5
H48B C48 H48C 109.5
C50 C49 N10 115.4(3)
C50 C49 H49A 108.4
N10 C49 H49A 108.4
C50 C49 H49B 108.4
N10 C49 H49B 108.4
H49A C49 H49B 107.5
C49 C50 H50A 109.5
C49 C50 H50B 109.5
H50A C50 H50B 109.5
C49 C50 H50C 109.5
H50A C50 H50C 109.5
H50B C50 H50C 109.5
C52 C51 N10 115.9(3)
C52 C51 H51A 108.3
N10 C51 H51A 108.3
C52 C51 H51B 108.3
N10 C51 H51B 108.3
H51A C51 H51B 107.4
C51 C52 H52A 109.5
C51 C52 H52B 109.5
H52A C52 H52B 109.5
C51 C52 H52C 109.5
H52A C52 H52C 109.5
H52B C52 H52C 109.5
N10 C53 C54 114.5(3)
N10 C53 H53A 108.6
C54 C53 H53A 108.6
N10 C53 H53B 108.6
C54 C53 H53B 108.6
H53A C53 H53B 107.6
C53 C54 H54A 109.5
C53 C54 H54B 109.5
H54A C54 H54B 109.5
C53 C54 H54C 109.5
H54A C54 H54C 109.5
H54B C54 H54C 109.5
C56 C55 N10 115.0(3)
C56 C55 H55A 108.5
N10 C55 H55A 108.5
C56 C55 H55B 108.5
N10 C55 H55B 108.5
H55A C55 H55B 107.5
C55 C56 H56A 109.5
C55 C56 H56B 109.5
H56A C56 H56B 109.5
C55 C56 H56C 109.5
H56A C56 H56C 109.5
H56B C56 H56C 109.5
H51 O5 H52 109(5)

loop_
_geom_bond_atom_site_label_1
_geom_bond_atom_site_label_2
_geom_bond_distance
Co1 N3 1.877(2)
Co1 N2 1.887(2)
Co1 N4 1.973(2)
Co1 N1 1.977(2)
Co1 Br1 2.4005(5)
Co1 Br2 2.4120(5)
Co2 N6 1.878(2)
Co2 N7 1.882(2)
Co2 N5 1.975(2)
Co2 N8 1.990(2)
Co2 Br4 2.4008(5)
Co2 Br3 2.4136(5)
O1 C6 1.255(3)
O2 C13 1.231(3)
O3 C33 1.251(4)
O4 C26 1.240(3)
N1 C1 1.342(3)
N1 C5 1.357(3)
N2 C6 1.323(4)
N2 C7 1.410(3)
N3 C13 1.332(3)
N3 C12 1.405(3)
N4 C18 1.343(3)
N4 C14 1.344(4)
N5 C21 1.339(3)
N5 C25 1.359(3)
N6 C26 1.331(4)
N6 C27 1.411(3)
N7 C33 1.323(4)
N7 C32 1.407(3)
N8 C38 1.340(4)
N8 C34 1.354(4)
N9 C45 1.517(4)
N9 C43 1.520(3)
N9 C41 1.521(3)
N9 C47 1.524(4)
N10 C51 1.510(4)
N10 C55 1.518(4)
N10 C49 1.519(4)
N10 C53 1.519(4)
C1 C2 1.371(4)
C1 H1 0.9500
C2 C3 1.382(4)
C2 H2 0.9500
C3 C4 1.387(4)
C3 H3 0.9500
C4 C5 1.375(4)
C4 H4 0.9500
C5 C6 1.500(4)
C7 C8 1.391(4)
C7 C12 1.405(4)
C8 C9 1.395(4)
C8 H8 0.9500
C9 C10 1.395(4)
C9 C20 1.512(4)
C10 C11 1.394(4)
C10 C19 1.507(4)
C11 C12 1.395(4)
C11 H11 0.9500
C13 C14 1.505(4)
C14 C15 1.386(4)
C15 C16 1.387(4)
C15 H15 0.9500
C16 C17 1.378(4)
C16 H16 0.9500
C17 C18 1.381(4)
C17 H17 0.9500
C18 H18 0.9500
C19 H19A 0.9800
C19 H19B 0.9800
C19 H19C 0.9800
C20 H20A 0.9800
C20 H20B 0.9800
C20 H20C 0.9800
C21 C22 1.381(5)
C21 H21 0.9500
C22 C23 1.375(4)
C22 H22 0.9500
C23 C24 1.384(4)
C23 H23 0.9500
C24 C25 1.375(4)
C24 H24 0.9500
C25 C26 1.497(4)
C27 C32 1.397(4)
C27 C28 1.402(4)
C28 C29 1.399(4)
C28 H28 0.9500
C29 C30 1.389(4)
C29 C40 1.515(4)
C30 C31 1.394(4)
C30 C39 1.520(4)
C31 C32 1.399(4)
C31 H31 0.9500
C33 C34 1.495(4)
C34 C35 1.384(4)
C35 C36 1.383(5)
C35 H35 0.9500
C36 C37 1.372(5)
C36 H36 0.9500
C37 C38 1.381(4)
C37 H37 0.9500
C38 H38 0.9500
C39 H39A 0.9800
C39 H39B 0.9800
C39 H39C 0.9800
C40 H40A 0.9800
C40 H40B 0.9800
C40 H40C 0.9800
C41 C42 1.506(4)
C41 H41A 0.9900
C41 H41B 0.9900
C42 H42A 0.9800
C42 H42B 0.9800
C42 H42C 0.9800
C43 C44 1.520(4)
C43 H43A 0.9900
C43 H43B 0.9900
C44 H44A 0.9800
C44 H44B 0.9800
C44 H44C 0.9800
C45 C46 1.510(4)
C45 H45A 0.9900
C45 H45B 0.9900
C46 H46A 0.9800
C46 H46B 0.9800
C46 H46C 0.9800
C47 C48 1.509(4)
C47 H47A 0.9900
C47 H47B 0.9900
C48 H48A 0.9800
C48 H48B 0.9800
C48 H48C 0.9800
C49 C50 1.507(5)
C49 H49A 0.9900
C49 H49B 0.9900
C50 H50A 0.9800
C50 H50B 0.9800
C50 H50C 0.9800
C51 C52 1.495(5)
C51 H51A 0.9900
C51 H51B 0.9900
C52 H52A 0.9800
C52 H52B 0.9800
C52 H52C 0.9800
C53 C54 1.523(5)
C53 H53A 0.9900
C53 H53B 0.9900
C54 H54A 0.9800
C54 H54B 0.9800
C54 H54C 0.9800
C55 C56 1.506(5)
C55 H55A 0.9900
C55 H55B 0.9900
C56 H56A 0.9800
C56 H56B 0.9800
C56 H56C 0.9800
O5 H51 0.93(5)
O5 H52 1.08(8)
